data_2225752
loop_
_publ_author_name
'Yan, Fu-Lin'
'Zhan, He-Qin'
'Feng, Chuang'
'Di, Xue-Mei'

_publ_section_title
;
 15\a,20\b-Dihydroxy-6\b-methoxy-6,7-seco-6,20-epoxy-1,7-olide-<i>ent</i>-kaur-16-ene
;
_journal_coeditor_code ZS2031
_journal_issue 4
_journal_name_full 'Acta Crystallographica Section E'
_journal_page_first o930
_journal_paper_doi 10.1107/S1600536810010573
_journal_volume 66
_journal_year 2010
_chemical_formula_iupac 'C21 H30 O6'
_chemical_formula_moiety 'C21 H30 O6'
_chemical_formula_sum 'C21 H30 O6'
_chemical_formula_weight 378.45
_chemical_melting_point_gt 479
_chemical_melting_point_lt 470
_chemical_name_systematic
;
15\a,20\b-Dihydroxy-6\b-methoxy-6,7-seco-6,20-epoxy-1,7-olide-
<i>ent</i>-kaur-16-ene
;
_space_group_IT_number 4
_symmetry_cell_setting monoclinic
_symmetry_space_group_name_Hall 'P 2yb'
_symmetry_space_group_name_H-M 'P 1 21 1'
_atom_sites_solution_hydrogens geom
_atom_sites_solution_primary direct
_atom_sites_solution_secondary difmap
_audit_creation_method SHELXL97
_cell_angle_alpha 90.00
_cell_angle_beta 105.553(3)
_cell_angle_gamma 90.00
_cell_formula_units_Z 4
_cell_length_a 13.145(3)
_cell_length_b 10.787(2)
_cell_length_c 14.074(3)
_cell_measurement_reflns_used 6766
_cell_measurement_temperature 93(2)
_cell_measurement_theta_max 27.53
_cell_measurement_theta_min 3.00
_cell_volume 1922.6(7)
_computing_cell_refinement '<i>CrystalClear</i> (Rigaku/MSC, 2008)'
_computing_data_collection '<i>CrystalClear</i> (Rigaku/MSC, 2008)'
_computing_data_reduction '<i>CrystalClear</i> (Rigaku/MSC, 2008)'
_computing_molecular_graphics 'SHELXTL (Sheldrick, 2008)'
_computing_publication_material '<i>SHELXL97</i> (Sheldrick, 2008)'
_computing_structure_refinement '<i>SHELXL97</i> (Sheldrick, 2008)'
_computing_structure_solution '<i>SHELXS97</i> (Sheldrick, 2008)'
_diffrn_ambient_temperature 93(2)
_diffrn_detector_area_resol_mean 28.5714
_diffrn_measured_fraction_theta_full 0.993
_diffrn_measured_fraction_theta_max 0.993
_diffrn_measurement_device_type 'Rigaku AFC10/Saturn724+'
_diffrn_measurement_method multi-scan
_diffrn_radiation_monochromator graphite
_diffrn_radiation_source 'rotating anode'
_diffrn_radiation_type MoK\a
_diffrn_radiation_wavelength 0.71073
_diffrn_reflns_av_R_equivalents 0.0301
_diffrn_reflns_av_sigmaI/netI 0.0332
_diffrn_reflns_limit_h_max 13
_diffrn_reflns_limit_h_min -17
_diffrn_reflns_limit_k_max 11
_diffrn_reflns_limit_k_min -13
_diffrn_reflns_limit_l_max 18
_diffrn_reflns_limit_l_min -18
_diffrn_reflns_number 15542
_diffrn_reflns_theta_full 27.48
_diffrn_reflns_theta_max 27.48
_diffrn_reflns_theta_min 3.00
_diffrn_standards_number 0
_exptl_absorpt_coefficient_mu 0.095
_exptl_absorpt_correction_type none
_exptl_crystal_colour colorless
_exptl_crystal_density_diffrn 1.308
_exptl_crystal_density_method 'not measured'
_exptl_crystal_description block
_exptl_crystal_F_000 816
_exptl_crystal_size_max 0.60
_exptl_crystal_size_mid 0.55
_exptl_crystal_size_min 0.55
_refine_diff_density_max 0.279
_refine_diff_density_min -0.177
_refine_ls_extinction_method none
_refine_ls_goodness_of_fit_ref 0.998
_refine_ls_hydrogen_treatment mixed
_refine_ls_matrix_type full
_refine_ls_number_parameters 509
_refine_ls_number_reflns 4603
_refine_ls_number_restraints 1
_refine_ls_restrained_S_all 0.998
_refine_ls_R_factor_all 0.0349
_refine_ls_R_factor_gt 0.0324
_refine_ls_shift/su_max 0.001
_refine_ls_shift/su_mean 0.000
_refine_ls_structure_factor_coef Fsqd
_refine_ls_weighting_details 'calc w=1/[\s^2^(Fo^2^)+(0.0480P)^2^+0.1660P] where P=(Fo^2^+2Fc^2^)/3'
_refine_ls_weighting_scheme calc
_refine_ls_wR_factor_gt 0.0773
_refine_ls_wR_factor_ref 0.0785
_reflns_number_gt 4328
_reflns_number_total 4603
_reflns_threshold_expression I>2\s(I)
_cod_data_source_file zs2031.cif
_cod_data_source_block I
_cod_original_sg_symbol_H-M 'P 21'
_cod_database_code 2225752
_cod_database_fobs_code 2225752

loop_
_symmetry_equiv_pos_as_xyz
'x, y, z'
'-x, y+1/2, -z'

loop_
_atom_site_type_symbol
_atom_site_label
_atom_site_fract_x
_atom_site_fract_y
_atom_site_fract_z
_atom_site_U_iso_or_equiv
_atom_site_adp_type
_atom_site_calc_flag
_atom_site_refinement_flags
_atom_site_occupancy
_atom_site_disorder_assembly
_atom_site_disorder_group
O O1 0.21535(10) 0.59129(13) 0.25270(9) 0.0183(3) Uani d . 1 . .
O O2 0.04936(10) 0.81341(13) 0.41597(10) 0.0167(3) Uani d . 1 . .
O O3 0.10251(11) 0.76108(13) 0.22402(9) 0.0176(3) Uani d . 1 . .
O O4 0.01659(10) 0.98946(13) 0.33514(9) 0.0175(3) Uani d . 1 . .
O O5 0.22703(11) 0.96108(14) 0.23065(10) 0.0202(3) Uani d . 1 . .
O O6 0.39423(10) 0.61812(13) 0.33706(9) 0.0176(3) Uani d . 1 . .
C C1 0.12818(14) 0.72142(18) 0.46303(13) 0.0155(4) Uani d . 1 . .
H H1 0.1716 0.7572 0.5265 0.019 Uiso calc R 1 . .
C C2 0.06994(15) 0.61002(19) 0.48695(15) 0.0206(4) Uani d . 1 . .
H H2A 0.0206 0.5776 0.4260 0.025 Uiso calc R 1 . .
H H2B 0.0286 0.6338 0.5334 0.025 Uiso calc R 1 . .
C C3 0.15069(15) 0.51062(19) 0.53337(15) 0.0209(4) Uani d . 1 . .
H H3A 0.1138 0.4400 0.5544 0.025 Uiso calc R 1 . .
H H3B 0.2010 0.5452 0.5929 0.025 Uiso calc R 1 . .
C C4 0.21236(15) 0.46348(19) 0.46194(14) 0.0181(4) Uani d . 1 . .
C C5 0.26792(14) 0.57554(17) 0.42642(13) 0.0146(4) Uani d . 1 . .
H H5 0.3327 0.5967 0.4799 0.018 Uiso calc R 1 . .
C C6 0.30092(14) 0.55038(18) 0.33222(13) 0.0161(4) Uani d . 1 . .
H H6 0.3136 0.4597 0.3257 0.019 Uiso calc R 1 . .
C C7 0.08214(14) 0.91506(18) 0.37685(12) 0.0140(4) Uani d . 1 . .
C C8 0.20072(14) 0.93549(18) 0.39484(13) 0.0139(4) Uani d . 1 . .
C C9 0.26956(14) 0.81465(18) 0.40115(13) 0.0134(3) Uani d . 1 . .
H H9 0.2969 0.8135 0.3414 0.016 Uiso calc R 1 . .
C C10 0.20151(13) 0.69580(17) 0.39725(13) 0.0135(4) Uani d . 1 . .
C C11 0.36637(14) 0.81940(18) 0.49186(13) 0.0162(4) Uani d . 1 . .
H H11A 0.3429 0.8026 0.5519 0.019 Uiso calc R 1 . .
H H11B 0.4162 0.7529 0.4859 0.019 Uiso calc R 1 . .
C C12 0.42462(15) 0.94401(19) 0.50428(15) 0.0207(4) Uani d . 1 . .
H H12A 0.4722 0.9458 0.4604 0.025 Uiso calc R 1 . .
H H12B 0.4688 0.9514 0.5731 0.025 Uiso calc R 1 . .
C C13 0.34882(15) 1.05648(18) 0.48017(14) 0.0181(4) Uani d . 1 . .
H H13 0.3769 1.1288 0.5238 0.022 Uiso calc R 1 . .
C C14 0.23949(15) 1.01650(19) 0.48929(13) 0.0171(4) Uani d . 1 . .
H H14A 0.1927 1.0887 0.4882 0.021 Uiso calc R 1 . .
H H14B 0.2449 0.9676 0.5500 0.021 Uiso calc R 1 . .
C C15 0.22230(14) 1.02618(18) 0.31723(13) 0.0152(4) Uani d . 1 . .
H H15 0.1639 1.0885 0.2996 0.018 Uiso calc R 1 . .
C C16 0.32415(14) 1.09148(19) 0.37185(14) 0.0173(4) Uani d . 1 . .
C C17 0.37885(16) 1.1670(2) 0.32979(15) 0.0233(4) Uani d . 1 . .
H H17A 0.4410 1.2058 0.3686 0.028 Uiso calc R 1 . .
H H17B 0.3558 1.1822 0.2608 0.028 Uiso calc R 1 . .
C C18 0.29977(15) 0.37646(19) 0.52032(15) 0.0203(4) Uani d . 1 . .
H H18A 0.3434 0.4205 0.5778 0.024 Uiso calc R 1 . .
H H18B 0.3439 0.3498 0.4780 0.024 Uiso calc R 1 . .
H H18C 0.2676 0.3037 0.5423 0.024 Uiso calc R 1 . .
C C19 0.13931(16) 0.38538(19) 0.37930(16) 0.0234(4) Uani d . 1 . .
H H19A 0.1130 0.3138 0.4084 0.028 Uiso calc R 1 . .
H H19B 0.1790 0.3566 0.3337 0.028 Uiso calc R 1 . .
H H19C 0.0796 0.4363 0.3434 0.028 Uiso calc R 1 . .
C C20 0.14130(14) 0.66459(18) 0.28865(13) 0.0146(4) Uani d . 1 . .
H H20 0.0804 0.6098 0.2904 0.018 Uiso calc R 1 . .
C C21 0.43104(16) 0.6056(2) 0.25089(15) 0.0280(5) Uani d . 1 . .
H H21A 0.4347 0.5175 0.2351 0.034 Uiso calc R 1 . .
H H21B 0.5014 0.6426 0.2630 0.034 Uiso calc R 1 . .
H H21C 0.3823 0.6480 0.1955 0.034 Uiso calc R 1 . .
O O1' 0.61754(10) 1.02618(13) 0.02824(9) 0.0193(3) Uani d . 1 . .
O O2' 0.83569(11) 0.76955(13) -0.03698(10) 0.0198(3) Uani d . 1 . .
O O3' 0.60905(11) 0.83925(14) -0.05461(10) 0.0207(3) Uani d . 1 . .
O O4' 0.74557(12) 0.59810(15) -0.08204(10) 0.0255(3) Uani d . 1 . .
O O5' 0.56677(11) 0.64907(14) 0.06543(10) 0.0214(3) Uani d . 1 . .
O O6' 0.64390(10) 1.01648(14) 0.19995(10) 0.0214(3) Uani d . 1 . .
C C1' 0.86959(15) 0.86529(18) 0.03932(14) 0.0171(4) Uani d . 1 . .
H H1' 0.9228 0.8276 0.0965 0.021 Uiso calc R 1 . .
C C2' 0.92367(15) 0.9662(2) -0.00343(15) 0.0218(4) Uani d . 1 . .
H H2C' 0.8754 0.9986 -0.0650 0.026 Uiso calc R 1 . .
H H2D' 0.9874 0.9328 -0.0191 0.026 Uiso calc R 1 . .
C C3' 0.95441(15) 1.0701(2) 0.07316(15) 0.0226(4) Uani d . 1 . .
H H3C' 0.9957 1.1335 0.0488 0.027 Uiso calc R 1 . .
H H3D' 1.0001 1.0355 0.1352 0.027 Uiso calc R 1 . .
C C4' 0.85739(15) 1.13206(19) 0.09477(14) 0.0198(4) Uani d . 1 . .
C C5' 0.79168(14) 1.03008(18) 0.13136(13) 0.0153(4) Uani d . 1 . .
H H5' 0.8270 1.0123 0.2023 0.018 Uiso calc R 1 . .
C C6' 0.67826(14) 1.07021(19) 0.12311(13) 0.0176(4) Uani d . 1 . .
H H6' 0.6739 1.1626 0.1262 0.021 Uiso calc R 1 . .
C C7' 0.77627(15) 0.67684(19) -0.01898(14) 0.0185(4) Uani d . 1 . .
C C8' 0.75785(14) 0.66697(18) 0.08296(13) 0.0140(4) Uani d . 1 . .
C C9' 0.74751(14) 0.79359(17) 0.13467(13) 0.0132(4) Uani d . 1 . .
H H9' 0.6720 0.8026 0.1355 0.016 Uiso calc R 1 . .
C C10' 0.77399(14) 0.90470(18) 0.07427(13) 0.0138(4) Uani d . 1 . .
C C11' 0.81477(14) 0.79157(18) 0.24275(13) 0.0152(4) Uani d . 1 . .
H H11C 0.8902 0.8005 0.2445 0.018 Uiso calc R 1 . .
H H11D 0.7951 0.8630 0.2783 0.018 Uiso calc R 1 . .
C C12' 0.79969(15) 0.67141(19) 0.29529(13) 0.0170(4) Uani d . 1 . .
H H12C 0.7301 0.6738 0.3099 0.020 Uiso calc R 1 . .
H H12D 0.8547 0.6664 0.3589 0.020 Uiso calc R 1 . .
C C13' 0.80568(14) 0.55338(18) 0.23381(13) 0.0164(4) Uani d . 1 . .
H H13' 0.8473 0.4859 0.2753 0.020 Uiso calc R 1 . .
C C14' 0.85067(14) 0.58773(19) 0.14703(13) 0.0167(4) Uani d . 1 . .
H H14C 0.8642 0.5132 0.1112 0.020 Uiso calc R 1 . .
H H14D 0.9164 0.6368 0.1691 0.020 Uiso calc R 1 . .
C C15' 0.66278(14) 0.57987(19) 0.08060(14) 0.0168(4) Uani d . 1 . .
H H15' 0.6552 0.5190 0.0255 0.020 Uiso calc R 1 . .
C C16' 0.69535(14) 0.51043(19) 0.17910(14) 0.0173(4) Uani d . 1 . .
C C17' 0.63873(16) 0.4233(2) 0.20734(15) 0.0227(4) Uani d . 1 . .
H H17C 0.6667 0.3805 0.2677 0.027 Uiso calc R 1 . .
H H17D 0.5702 0.4037 0.1673 0.027 Uiso calc R 1 . .
C C18' 0.89630(17) 1.2245(2) 0.18054(16) 0.0249(4) Uani d . 1 . .
H H18D 0.9406 1.1808 0.2379 0.030 Uiso calc R 1 . .
H H18E 0.8354 1.2611 0.1979 0.030 Uiso calc R 1 . .
H H18F 0.9376 1.2902 0.1603 0.030 Uiso calc R 1 . .
C C19' 0.79649(17) 1.2062(2) 0.00367(16) 0.0244(4) Uani d . 1 . .
H H19D 0.7352 1.2464 0.0177 0.029 Uiso calc R 1 . .
H H19E 0.7725 1.1500 -0.0526 0.029 Uiso calc R 1 . .
H H19F 0.8430 1.2695 -0.0121 0.029 Uiso calc R 1 . .
C C20' 0.67574(14) 0.93572(18) -0.01246(13) 0.0164(4) Uani d . 1 . .
H H20' 0.7009 0.9770 -0.0656 0.020 Uiso calc R 1 . .
C C21' 0.53768(18) 1.0486(3) 0.19681(18) 0.0343(6) Uani d . 1 . .
H H21D 0.5290 1.1387 0.1909 0.041 Uiso calc R 1 . .
H H21E 0.5218 1.0205 0.2575 0.041 Uiso calc R 1 . .
H H21F 0.4893 1.0085 0.1399 0.041 Uiso calc R 1 . .
H H30 0.1504(19) 0.812(2) 0.2211(17) 0.022(6) Uiso d . 1 . .
H H50 0.2315(19) 1.011(3) 0.1869(19) 0.028(7) Uiso d . 1 . .
H H30' 0.586(2) 0.803(3) -0.009(2) 0.043(8) Uiso d . 1 . .
H H50' 0.514(2) 0.598(3) 0.035(2) 0.049(9) Uiso d . 1 . .

loop_
_atom_site_aniso_label
_atom_site_aniso_U_11
_atom_site_aniso_U_22
_atom_site_aniso_U_33
_atom_site_aniso_U_12
_atom_site_aniso_U_13
_atom_site_aniso_U_23
O1 0.0177(6) 0.0204(7) 0.0149(6) 0.0048(6) 0.0010(5) -0.0037(5)
O2 0.0141(6) 0.0168(7) 0.0210(6) 0.0026(5) 0.0077(5) 0.0051(5)
O3 0.0163(6) 0.0180(7) 0.0164(6) -0.0010(6) 0.0009(5) 0.0029(5)
O4 0.0153(6) 0.0179(7) 0.0188(6) 0.0032(5) 0.0036(5) 0.0025(5)
O5 0.0291(8) 0.0181(8) 0.0136(6) -0.0051(6) 0.0064(6) 0.0012(6)
O6 0.0161(6) 0.0206(8) 0.0174(6) 0.0010(5) 0.0067(5) -0.0003(5)
C1 0.0138(8) 0.0164(9) 0.0167(8) 0.0036(7) 0.0049(7) 0.0036(7)
C2 0.0182(9) 0.0196(11) 0.0268(10) 0.0031(8) 0.0107(8) 0.0068(8)
C3 0.0189(9) 0.0185(11) 0.0269(10) 0.0019(8) 0.0088(8) 0.0088(8)
C4 0.0168(9) 0.0153(10) 0.0222(9) 0.0002(7) 0.0052(7) 0.0041(7)
C5 0.0141(8) 0.0128(10) 0.0160(8) 0.0015(7) 0.0025(7) -0.0002(7)
C6 0.0142(8) 0.0153(10) 0.0172(8) 0.0015(7) 0.0017(7) 0.0000(7)
C7 0.0155(8) 0.0149(10) 0.0122(7) 0.0007(7) 0.0047(7) -0.0011(7)
C8 0.0150(8) 0.0129(9) 0.0132(8) 0.0007(7) 0.0029(6) 0.0006(7)
C9 0.0131(8) 0.0127(9) 0.0130(7) 0.0023(7) 0.0012(6) -0.0001(7)
C10 0.0115(8) 0.0145(10) 0.0140(8) 0.0009(7) 0.0025(7) 0.0013(7)
C11 0.0133(8) 0.0174(10) 0.0158(8) 0.0010(7) 0.0002(7) -0.0004(7)
C12 0.0157(9) 0.0167(10) 0.0254(9) -0.0012(8) -0.0018(7) -0.0022(8)
C13 0.0180(9) 0.0149(10) 0.0192(9) 0.0011(7) 0.0013(7) -0.0029(7)
C14 0.0192(9) 0.0164(10) 0.0144(8) 0.0022(8) 0.0023(7) -0.0023(7)
C15 0.0156(8) 0.0136(9) 0.0158(8) 0.0005(7) 0.0033(7) 0.0011(7)
C16 0.0160(8) 0.0157(10) 0.0200(9) 0.0008(7) 0.0042(7) -0.0033(7)
C17 0.0217(9) 0.0251(11) 0.0240(9) -0.0063(9) 0.0076(8) -0.0045(9)
C18 0.0200(9) 0.0158(10) 0.0253(10) 0.0020(8) 0.0066(8) 0.0049(8)
C19 0.0217(10) 0.0146(10) 0.0311(11) -0.0031(8) 0.0024(8) 0.0029(8)
C20 0.0142(8) 0.0133(9) 0.0156(8) -0.0002(7) 0.0024(7) 0.0002(7)
C21 0.0233(10) 0.0427(14) 0.0205(9) 0.0012(10) 0.0106(8) -0.0015(9)
O1' 0.0156(6) 0.0206(7) 0.0193(6) 0.0059(6) 0.0008(5) -0.0019(6)
O2' 0.0231(7) 0.0197(7) 0.0181(6) 0.0019(6) 0.0082(5) -0.0013(5)
O3' 0.0186(7) 0.0220(8) 0.0183(7) 0.0001(6) -0.0008(5) -0.0018(6)
O4' 0.0321(8) 0.0250(8) 0.0194(7) 0.0013(7) 0.0070(6) -0.0073(6)
O5' 0.0118(6) 0.0189(8) 0.0294(7) 0.0001(5) -0.0014(5) -0.0013(6)
O6' 0.0188(7) 0.0240(8) 0.0227(7) 0.0052(6) 0.0078(5) 0.0011(6)
C1' 0.0172(9) 0.0176(10) 0.0169(9) 0.0024(7) 0.0052(7) -0.0003(7)
C2' 0.0193(9) 0.0229(11) 0.0251(10) 0.0016(8) 0.0095(8) 0.0045(8)
C3' 0.0167(9) 0.0234(11) 0.0275(10) -0.0025(8) 0.0055(8) 0.0067(8)
C4' 0.0190(9) 0.0158(10) 0.0221(9) -0.0012(8) 0.0013(7) 0.0029(8)
C5' 0.0149(8) 0.0135(9) 0.0163(8) 0.0019(7) 0.0021(7) -0.0003(7)
C6' 0.0185(9) 0.0161(10) 0.0172(9) 0.0027(7) 0.0027(7) -0.0018(7)
C7' 0.0179(9) 0.0194(10) 0.0184(9) 0.0062(8) 0.0050(7) -0.0023(8)
C8' 0.0135(8) 0.0132(9) 0.0141(8) 0.0015(7) 0.0017(6) -0.0016(7)
C9' 0.0133(8) 0.0129(9) 0.0121(8) 0.0009(7) 0.0013(6) -0.0011(7)
C10' 0.0131(8) 0.0139(9) 0.0134(8) 0.0010(7) 0.0019(7) -0.0001(7)
C11' 0.0154(8) 0.0153(10) 0.0127(8) -0.0004(7) 0.0001(7) -0.0012(7)
C12' 0.0172(8) 0.0179(10) 0.0142(8) 0.0000(7) 0.0015(7) -0.0016(7)
C13' 0.0159(8) 0.0146(10) 0.0173(8) 0.0001(7) 0.0018(7) 0.0014(7)
C14' 0.0154(8) 0.0147(9) 0.0187(9) 0.0036(7) 0.0022(7) -0.0007(7)
C15' 0.0147(8) 0.0148(10) 0.0192(9) 0.0007(7) 0.0015(7) -0.0037(7)
C16' 0.0164(8) 0.0157(10) 0.0193(9) 0.0015(7) 0.0038(7) -0.0035(7)
C17' 0.0206(10) 0.0219(11) 0.0243(9) -0.0014(8) 0.0037(8) -0.0012(8)
C18' 0.0254(10) 0.0162(10) 0.0287(10) -0.0025(9) -0.0005(8) 0.0006(8)
C19' 0.0235(10) 0.0193(11) 0.0284(10) 0.0001(8) 0.0033(8) 0.0074(8)
C20' 0.0151(9) 0.0182(10) 0.0146(8) 0.0039(7) 0.0019(7) 0.0001(7)
C21' 0.0265(11) 0.0436(15) 0.0377(12) 0.0112(10) 0.0173(10) 0.0071(11)

loop_
_atom_type_symbol
_atom_type_description
_atom_type_scat_dispersion_real
_atom_type_scat_dispersion_imag
_atom_type_scat_source
C C 0.0033 0.0000 'International Tables Vol C Tables 4.2.6.8 and 6.1.1.4'
H H 0.0000 0.0000 'International Tables Vol C Tables 4.2.6.8 and 6.1.1.4'
O O 0.0106 0.0000 'International Tables Vol C Tables 4.2.6.8 and 6.1.1.4'

loop_
_geom_angle_atom_site_label_1
_geom_angle_atom_site_label_2
_geom_angle_atom_site_label_3
_geom_angle_site_symmetry_1
_geom_angle_site_symmetry_3
_geom_angle
_geom_angle_publ_flag
C6 O1 C20 . . 110.95(13) ?
C7 O2 C1 . . 118.20(14) ?
C20 O3 H30 . . 111.9(16) ?
C15 O5 H50 . . 110.0(18) ?
C6 O6 C21 . . 113.42(15) ?
O2 C1 C2 . . 107.55(14) ?
O2 C1 C10 . . 109.52(14) ?
C2 C1 C10 . . 115.49(16) ?
O2 C1 H1 . . 108.0 ?
C2 C1 H1 . . 108.0 ?
C10 C1 H1 . . 108.0 ?
C1 C2 C3 . . 108.56(15) ?
C1 C2 H2A . . 110.0 ?
C3 C2 H2A . . 110.0 ?
C1 C2 H2B . . 110.0 ?
C3 C2 H2B . . 110.0 ?
H2A C2 H2B . . 108.4 ?
C2 C3 C4 . . 112.37(16) ?
C2 C3 H3A . . 109.1 ?
C4 C3 H3A . . 109.1 ?
C2 C3 H3B . . 109.1 ?
C4 C3 H3B . . 109.1 ?
H3A C3 H3B . . 107.9 ?
C3 C4 C18 . . 107.56(15) ?
C3 C4 C19 . . 110.03(16) ?
C18 C4 C19 . . 107.07(16) ?
C3 C4 C5 . . 109.09(16) ?
C18 C4 C5 . . 107.25(15) ?
C19 C4 C5 . . 115.51(16) ?
C6 C5 C10 . . 100.90(14) ?
C6 C5 C4 . . 114.00(15) ?
C10 C5 C4 . . 116.88(14) ?
C6 C5 H5 . . 108.2 ?
C10 C5 H5 . . 108.2 ?
C4 C5 H5 . . 108.2 ?
O6 C6 O1 . . 111.67(15) ?
O6 C6 C5 . . 108.14(15) ?
O1 C6 C5 . . 106.17(14) ?
O6 C6 H6 . . 110.3 ?
O1 C6 H6 . . 110.3 ?
C5 C6 H6 . . 110.3 ?
O4 C7 O2 . . 118.31(16) ?
O4 C7 C8 . . 123.23(17) ?
O2 C7 C8 . . 118.26(15) ?
C7 C8 C15 . . 110.26(14) ?
C7 C8 C14 . . 107.96(14) ?
C15 C8 C14 . . 99.65(15) ?
C7 C8 C9 . . 115.81(15) ?
C15 C8 C9 . . 110.57(14) ?
C14 C8 C9 . . 111.37(14) ?
C11 C9 C10 . . 113.29(15) ?
C11 C9 C8 . . 110.67(15) ?
C10 C9 C8 . . 111.33(14) ?
C11 C9 H9 . . 107.1 ?
C10 C9 H9 . . 107.1 ?
C8 C9 H9 . . 107.1 ?
C1 C10 C9 . . 106.22(15) ?
C1 C10 C5 . . 113.00(15) ?
C9 C10 C5 . . 113.65(14) ?
C1 C10 C20 . . 113.33(14) ?
C9 C10 C20 . . 110.41(14) ?
C5 C10 C20 . . 100.38(14) ?
C12 C11 C9 . . 113.53(16) ?
C12 C11 H11A . . 108.9 ?
C9 C11 H11A . . 108.9 ?
C12 C11 H11B . . 108.9 ?
C9 C11 H11B . . 108.9 ?
H11A C11 H11B . . 107.7 ?
C11 C12 C13 . . 112.92(15) ?
C11 C12 H12A . . 109.0 ?
C13 C12 H12A . . 109.0 ?
C11 C12 H12B . . 109.0 ?
C13 C12 H12B . . 109.0 ?
H12A C12 H12B . . 107.8 ?
C16 C13 C14 . . 101.58(14) ?
C16 C13 C12 . . 111.49(16) ?
C14 C13 C12 . . 108.82(16) ?
C16 C13 H13 . . 111.5 ?
C14 C13 H13 . . 111.5 ?
C12 C13 H13 . . 111.5 ?
C13 C14 C8 . . 100.67(14) ?
C13 C14 H14A . . 111.6 ?
C8 C14 H14A . . 111.6 ?
C13 C14 H14B . . 111.6 ?
C8 C14 H14B . . 111.6 ?
H14A C14 H14B . . 109.4 ?
O5 C15 C16 . . 115.19(15) ?
O5 C15 C8 . . 110.54(15) ?
C16 C15 C8 . . 103.79(14) ?
O5 C15 H15 . . 109.0 ?
C16 C15 H15 . . 109.0 ?
C8 C15 H15 . . 109.0 ?
C17 C16 C13 . . 127.25(18) ?
C17 C16 C15 . . 124.48(17) ?
C13 C16 C15 . . 108.26(15) ?
C16 C17 H17A . . 120.0 ?
C16 C17 H17B . . 120.0 ?
H17A C17 H17B . . 120.0 ?
C4 C18 H18A . . 109.5 ?
C4 C18 H18B . . 109.5 ?
H18A C18 H18B . . 109.5 ?
C4 C18 H18C . . 109.5 ?
H18A C18 H18C . . 109.5 ?
H18B C18 H18C . . 109.5 ?
C4 C19 H19A . . 109.5 ?
C4 C19 H19B . . 109.5 ?
H19A C19 H19B . . 109.5 ?
C4 C19 H19C . . 109.5 ?
H19A C19 H19C . . 109.5 ?
H19B C19 H19C . . 109.5 ?
O3 C20 O1 . . 110.15(14) ?
O3 C20 C10 . . 118.82(16) ?
O1 C20 C10 . . 104.41(13) ?
O3 C20 H20 . . 107.7 ?
O1 C20 H20 . . 107.7 ?
C10 C20 H20 . . 107.7 ?
O6 C21 H21A . . 109.5 ?
O6 C21 H21B . . 109.5 ?
H21A C21 H21B . . 109.5 ?
O6 C21 H21C . . 109.5 ?
H21A C21 H21C . . 109.5 ?
H21B C21 H21C . . 109.5 ?
C6' O1' C20' . . 111.62(13) ?
C7' O2' C1' . . 117.78(14) ?
C20' O3' H30' . . 109(2) ?
C15' O5' H50' . . 107(2) ?
C6' O6' C21' . . 112.95(15) ?
O2' C1' C2' . . 107.35(15) ?
O2' C1' C10' . . 108.44(15) ?
C2' C1' C10' . . 116.32(16) ?
O2' C1' H1' . . 108.2 ?
C2' C1' H1' . . 108.2 ?
C10' C1' H1' . . 108.2 ?
C1' C2' C3' . . 108.08(16) ?
C1' C2' H2C' . . 110.1 ?
C3' C2' H2C' . . 110.1 ?
C1' C2' H2D' . . 110.1 ?
C3' C2' H2D' . . 110.1 ?
H2C' C2' H2D' . . 108.4 ?
C2' C3' C4' . . 112.34(16) ?
C2' C3' H3C' . . 109.1 ?
C4' C3' H3C' . . 109.1 ?
C2' C3' H3D' . . 109.1 ?
C4' C3' H3D' . . 109.1 ?
H3C' C3' H3D' . . 107.9 ?
C19' C4' C3' . . 109.51(17) ?
C19' C4' C18' . . 107.74(17) ?
C3' C4' C18' . . 108.45(16) ?
C19' C4' C5' . . 115.36(16) ?
C3' C4' C5' . . 108.56(16) ?
C18' C4' C5' . . 107.00(16) ?
C6' C5' C10' . . 101.50(14) ?
C6' C5' C4' . . 112.87(15) ?
C10' C5' C4' . . 117.29(15) ?
C6' C5' H5' . . 108.2 ?
C10' C5' H5' . . 108.2 ?
C4' C5' H5' . . 108.2 ?
O6' C6' O1' . . 111.42(15) ?
O6' C6' C5' . . 109.49(15) ?
O1' C6' C5' . . 105.31(14) ?
O6' C6' H6' . . 110.2 ?
O1' C6' H6' . . 110.2 ?
C5' C6' H6' . . 110.2 ?
O4' C7' O2' . . 118.78(17) ?
O4' C7' C8' . . 122.24(18) ?
O2' C7' C8' . . 118.74(16) ?
C7' C8' C15' . . 110.61(15) ?
C7' C8' C14' . . 106.58(14) ?
C15' C8' C14' . . 100.39(15) ?
C7' C8' C9' . . 115.56(15) ?
C15' C8' C9' . . 111.47(15) ?
C14' C8' C9' . . 111.07(14) ?
C11' C9' C10' . . 113.29(15) ?
C11' C9' C8' . . 110.31(15) ?
C10' C9' C8' . . 110.83(14) ?
C11' C9' H9' . . 107.4 ?
C10' C9' H9' . . 107.4 ?
C8' C9' H9' . . 107.4 ?
C1' C10' C20' . . 112.86(15) ?
C1' C10' C5' . . 112.69(15) ?
C20' C10' C5' . . 101.27(14) ?
C1' C10' C9' . . 106.52(15) ?
C20' C10' C9' . . 109.42(15) ?
C5' C10' C9' . . 114.18(14) ?
C12' C11' C9' . . 111.98(15) ?
C12' C11' H11C . . 109.2 ?
C9' C11' H11C . . 109.2 ?
C12' C11' H11D . . 109.2 ?
C9' C11' H11D . . 109.2 ?
H11C C11' H11D . . 107.9 ?
C11' C12' C13' . . 113.10(14) ?
C11' C12' H12C . . 109.0 ?
C13' C12' H12C . . 109.0 ?
C11' C12' H12D . . 109.0 ?
C13' C12' H12D . . 109.0 ?
H12C C12' H12D . . 107.8 ?
C16' C13' C14' . . 100.89(14) ?
C16' C13' C12' . . 110.36(15) ?
C14' C13' C12' . . 109.43(15) ?
C16' C13' H13' . . 111.9 ?
C14' C13' H13' . . 111.9 ?
C12' C13' H13' . . 111.9 ?
C13' C14' C8' . . 100.54(14) ?
C13' C14' H14C . . 111.7 ?
C8' C14' H14C . . 111.7 ?
C13' C14' H14D . . 111.7 ?
C8' C14' H14D . . 111.7 ?
H14C C14' H14D . . 109.4 ?
O5' C15' C16' . . 114.27(15) ?
O5' C15' C8' . . 111.03(16) ?
C16' C15' C8' . . 104.35(14) ?
O5' C15' H15' . . 109.0 ?
C16' C15' H15' . . 109.0 ?
C8' C15' H15' . . 109.0 ?
C17' C16' C13' . . 126.92(18) ?
C17' C16' C15' . . 125.12(17) ?
C13' C16' C15' . . 107.84(15) ?
C16' C17' H17C . . 120.0 ?
C16' C17' H17D . . 120.0 ?
H17C C17' H17D . . 120.0 ?
C4' C18' H18D . . 109.5 ?
C4' C18' H18E . . 109.5 ?
H18D C18' H18E . . 109.5 ?
C4' C18' H18F . . 109.5 ?
H18D C18' H18F . . 109.5 ?
H18E C18' H18F . . 109.5 ?
C4' C19' H19D . . 109.5 ?
C4' C19' H19E . . 109.5 ?
H19D C19' H19E . . 109.5 ?
C4' C19' H19F . . 109.5 ?
H19D C19' H19F . . 109.5 ?
H19E C19' H19F . . 109.5 ?
O3' C20' O1' . . 109.51(14) ?
O3' C20' C10' . . 118.05(16) ?
O1' C20' C10' . . 104.46(14) ?
O3' C20' H20' . . 108.1 ?
O1' C20' H20' . . 108.1 ?
C10' C20' H20' . . 108.1 ?
O6' C21' H21D . . 109.5 ?
O6' C21' H21E . . 109.5 ?
H21D C21' H21E . . 109.5 ?
O6' C21' H21F . . 109.5 ?
H21D C21' H21F . . 109.5 ?
H21E C21' H21F . . 109.5 ?

loop_
_geom_bond_atom_site_label_1
_geom_bond_atom_site_label_2
_geom_bond_site_symmetry_2
_geom_bond_distance
_geom_bond_publ_flag
O1 C6 . 1.427(2) ?
O1 C20 . 1.447(2) ?
O2 C7 . 1.348(2) ?
O2 C1 . 1.459(2) ?
O3 C20 . 1.386(2) ?
O3 H30 . 0.85(3) ?
O4 C7 . 1.208(2) ?
O5 C15 . 1.422(2) ?
O5 H50 . 0.83(3) ?
O6 C6 . 1.414(2) ?
O6 C21 . 1.428(2) ?
C1 C2 . 1.511(3) ?
C1 C10 . 1.530(2) ?
C1 H1 . 1.0000 ?
C2 C3 . 1.527(3) ?
C2 H2A . 0.9900 ?
C2 H2B . 0.9900 ?
C3 C4 . 1.537(3) ?
C3 H3A . 0.9900 ?
C3 H3B . 0.9900 ?
C4 C18 . 1.540(3) ?
C4 C19 . 1.545(3) ?
C4 C5 . 1.562(3) ?
C5 C6 . 1.526(3) ?
C5 C10 . 1.556(3) ?
C5 H5 . 1.0000 ?
C6 H6 . 1.0000 ?
C7 C8 . 1.527(2) ?
C8 C15 . 1.548(3) ?
C8 C14 . 1.558(2) ?
C8 C9 . 1.576(3) ?
C9 C11 . 1.543(2) ?
C9 C10 . 1.556(3) ?
C9 H9 . 1.0000 ?
C10 C20 . 1.558(2) ?
C11 C12 . 1.534(3) ?
C11 H11A . 0.9900 ?
C11 H11B . 0.9900 ?
C12 C13 . 1.549(3) ?
C12 H12A . 0.9900 ?
C12 H12B . 0.9900 ?
C13 C16 . 1.519(3) ?
C13 C14 . 1.538(3) ?
C13 H13 . 1.0000 ?
C14 H14A . 0.9900 ?
C14 H14B . 0.9900 ?
C15 C16 . 1.526(3) ?
C15 H15 . 1.0000 ?
C16 C17 . 1.326(3) ?
C17 H17A . 0.9500 ?
C17 H17B . 0.9500 ?
C18 H18A . 0.9800 ?
C18 H18B . 0.9800 ?
C18 H18C . 0.9800 ?
C19 H19A . 0.9800 ?
C19 H19B . 0.9800 ?
C19 H19C . 0.9800 ?
C20 H20 . 1.0000 ?
C21 H21A . 0.9800 ?
C21 H21B . 0.9800 ?
C21 H21C . 0.9800 ?
O1' C6' . 1.440(2) ?
O1' C20' . 1.449(2) ?
O2' C7' . 1.334(2) ?
O2' C1' . 1.470(2) ?
O3' C20' . 1.387(2) ?
O3' H30' . 0.88(3) ?
O4' C7' . 1.216(2) ?
O5' C15' . 1.432(2) ?
O5' H50' . 0.90(3) ?
O6' C6' . 1.404(2) ?
O6' C21' . 1.428(2) ?
C1' C2' . 1.510(3) ?
C1' C10' . 1.528(3) ?
C1' H1' . 1.0000 ?
C2' C3' . 1.532(3) ?
C2' H2C' . 0.9900 ?
C2' H2D' . 0.9900 ?
C3' C4' . 1.541(3) ?
C3' H3C' . 0.9900 ?
C3' H3D' . 0.9900 ?
C4' C19' . 1.541(3) ?
C4' C18' . 1.543(3) ?
C4' C5' . 1.568(3) ?
C5' C6' . 1.527(2) ?
C5' C10' . 1.558(3) ?
C5' H5' . 1.0000 ?
C6' H6' . 1.0000 ?
C7' C8' . 1.521(3) ?
C8' C15' . 1.557(3) ?
C8' C14' . 1.563(2) ?
C8' C9' . 1.571(3) ?
C9' C11' . 1.541(2) ?
C9' C10' . 1.562(3) ?
C9' H9' . 1.0000 ?
C10' C20' . 1.557(2) ?
C11' C12' . 1.531(3) ?
C11' H11C . 0.9900 ?
C11' H11D . 0.9900 ?
C12' C13' . 1.553(3) ?
C12' H12C . 0.9900 ?
C12' H12D . 0.9900 ?
C13' C16' . 1.521(3) ?
C13' C14' . 1.538(3) ?
C13' H13' . 1.0000 ?
C14' H14C . 0.9900 ?
C14' H14D . 0.9900 ?
C15' C16' . 1.532(3) ?
C15' H15' . 1.0000 ?
C16' C17' . 1.324(3) ?
C17' H17C . 0.9500 ?
C17' H17D . 0.9500 ?
C18' H18D . 0.9800 ?
C18' H18E . 0.9800 ?
C18' H18F . 0.9800 ?
C19' H19D . 0.9800 ?
C19' H19E . 0.9800 ?
C19' H19F . 0.9800 ?
C20' H20' . 1.0000 ?
C21' H21D . 0.9800 ?
C21' H21E . 0.9800 ?
C21' H21F . 0.9800 ?

loop_
_geom_hbond_atom_site_label_D
_geom_hbond_atom_site_label_H
_geom_hbond_atom_site_label_A
_geom_hbond_site_symmetry_A
_geom_hbond_distance_DH
_geom_hbond_distance_HA
_geom_hbond_distance_DA
_geom_hbond_angle_DHA
O3 H30 O5 . 0.85(3) 1.88(3) 2.695(2) 161(2)
O3' H30' O5' . 0.88(3) 2.01(3) 2.806(2) 150(3)
O5 H50 O4' 2_655 0.83(3) 1.84(3) 2.663(2) 169(3)
O5' H50' O1' 2_645 0.90(3) 1.89(3) 2.7663(19) 165(3)

loop_
_geom_torsion_atom_site_label_1
_geom_torsion_atom_site_label_2
_geom_torsion_atom_site_label_3
_geom_torsion_atom_site_label_4
_geom_torsion_site_symmetry_1
_geom_torsion_site_symmetry_2
_geom_torsion_site_symmetry_3
_geom_torsion_site_symmetry_4
_geom_torsion
_geom_torsion_publ_flag
C7 O2 C1 C2 . . . . -171.93(15) ?
C7 O2 C1 C10 . . . . -45.7(2) ?
O2 C1 C2 C3 . . . . 178.22(15) ?
C10 C1 C2 C3 . . . . 55.6(2) ?
C1 C2 C3 C4 . . . . -63.5(2) ?
C2 C3 C4 C18 . . . . 173.19(16) ?
C2 C3 C4 C19 . . . . -70.5(2) ?
C2 C3 C4 C5 . . . . 57.2(2) ?
C3 C4 C5 C6 . . . . -161.07(15) ?
C18 C4 C5 C6 . . . . 82.71(19) ?
C19 C4 C5 C6 . . . . -36.6(2) ?
C3 C4 C5 C10 . . . . -43.8(2) ?
C18 C4 C5 C10 . . . . -160.05(15) ?
C19 C4 C5 C10 . . . . 80.7(2) ?
C21 O6 C6 O1 . . . . -61.4(2) ?
C21 O6 C6 C5 . . . . -177.86(16) ?
C20 O1 C6 O6 . . . . -105.03(17) ?
C20 O1 C6 C5 . . . . 12.6(2) ?
C10 C5 C6 O6 . . . . 86.38(16) ?
C4 C5 C6 O6 . . . . -147.48(15) ?
C10 C5 C6 O1 . . . . -33.58(18) ?
C4 C5 C6 O1 . . . . 92.56(18) ?
C1 O2 C7 O4 . . . . 177.72(16) ?
C1 O2 C7 C8 . . . . -7.2(2) ?
O4 C7 C8 C15 . . . . -25.1(2) ?
O2 C7 C8 C15 . . . . 160.11(15) ?
O4 C7 C8 C14 . . . . 82.8(2) ?
O2 C7 C8 C14 . . . . -91.99(19) ?
O4 C7 C8 C9 . . . . -151.57(17) ?
O2 C7 C8 C9 . . . . 33.6(2) ?
C7 C8 C9 C11 . . . . -132.33(16) ?
C15 C8 C9 C11 . . . . 101.34(17) ?
C14 C8 C9 C11 . . . . -8.5(2) ?
C7 C8 C9 C10 . . . . -5.4(2) ?
C15 C8 C9 C10 . . . . -131.72(15) ?
C14 C8 C9 C10 . . . . 118.45(16) ?
O2 C1 C10 C9 . . . . 70.23(17) ?
C2 C1 C10 C9 . . . . -168.21(15) ?
O2 C1 C10 C5 . . . . -164.51(14) ?
C2 C1 C10 C5 . . . . -42.9(2) ?
O2 C1 C10 C20 . . . . -51.2(2) ?
C2 C1 C10 C20 . . . . 70.4(2) ?
C11 C9 C10 C1 . . . . 83.26(17) ?
C8 C9 C10 C1 . . . . -42.23(18) ?
C11 C9 C10 C5 . . . . -41.6(2) ?
C8 C9 C10 C5 . . . . -167.09(14) ?
C11 C9 C10 C20 . . . . -153.49(15) ?
C8 C9 C10 C20 . . . . 81.02(17) ?
C6 C5 C10 C1 . . . . 161.27(15) ?
C4 C5 C10 C1 . . . . 37.1(2) ?
C6 C5 C10 C9 . . . . -77.59(17) ?
C4 C5 C10 C9 . . . . 158.22(15) ?
C6 C5 C10 C20 . . . . 40.27(16) ?
C4 C5 C10 C20 . . . . -83.92(18) ?
C10 C9 C11 C12 . . . . -171.65(15) ?
C8 C9 C11 C12 . . . . -45.8(2) ?
C9 C11 C12 C13 . . . . 39.6(2) ?
C11 C12 C13 C16 . . . . -89.7(2) ?
C11 C12 C13 C14 . . . . 21.6(2) ?
C16 C13 C14 C8 . . . . 44.46(17) ?
C12 C13 C14 C8 . . . . -73.24(17) ?
C7 C8 C14 C13 . . . . -165.39(15) ?
C15 C8 C14 C13 . . . . -50.28(16) ?
C9 C8 C14 C13 . . . . 66.42(17) ?
C7 C8 C15 O5 . . . . -86.24(18) ?
C14 C8 C15 O5 . . . . 160.42(14) ?
C9 C8 C15 O5 . . . . 43.12(19) ?
C7 C8 C15 C16 . . . . 149.71(15) ?
C14 C8 C15 C16 . . . . 36.37(17) ?
C9 C8 C15 C16 . . . . -80.93(17) ?
C14 C13 C16 C17 . . . . 157.1(2) ?
C12 C13 C16 C17 . . . . -87.1(2) ?
C14 C13 C16 C15 . . . . -21.86(19) ?
C12 C13 C16 C15 . . . . 93.90(18) ?
O5 C15 C16 C17 . . . . 50.6(3) ?
C8 C15 C16 C17 . . . . 171.54(19) ?
O5 C15 C16 C13 . . . . -130.43(17) ?
C8 C15 C16 C13 . . . . -9.46(19) ?
C6 O1 C20 O3 . . . . 142.68(15) ?
C6 O1 C20 C10 . . . . 14.04(19) ?
C1 C10 C20 O3 . . . . 82.1(2) ?
C9 C10 C20 O3 . . . . -36.9(2) ?
C5 C10 C20 O3 . . . . -157.09(15) ?
C1 C10 C20 O1 . . . . -154.68(15) ?
C9 C10 C20 O1 . . . . 86.31(17) ?
C5 C10 C20 O1 . . . . -33.90(17) ?
C7' O2' C1' C2' . . . . -173.29(15) ?
C7' O2' C1' C10' . . . . -46.9(2) ?
O2' C1' C2' C3' . . . . 177.07(15) ?
C10' C1' C2' C3' . . . . 55.5(2) ?
C1' C2' C3' C4' . . . . -63.9(2) ?
C2' C3' C4' C19' . . . . -69.0(2) ?
C2' C3' C4' C18' . . . . 173.70(16) ?
C2' C3' C4' C5' . . . . 57.8(2) ?
C19' C4' C5' C6' . . . . -38.0(2) ?
C3' C4' C5' C6' . . . . -161.32(15) ?
C18' C4' C5' C6' . . . . 81.82(18) ?
C19' C4' C5' C10' . . . . 79.4(2) ?
C3' C4' C5' C10' . . . . -43.9(2) ?
C18' C4' C5' C10' . . . . -160.72(15) ?
C21' O6' C6' O1' . . . . -63.3(2) ?
C21' O6' C6' C5' . . . . -179.37(17) ?
C20' O1' C6' O6' . . . . -103.68(17) ?
C20' O1' C6' C5' . . . . 14.9(2) ?
C10' C5' C6' O6' . . . . 86.15(17) ?
C4' C5' C6' O6' . . . . -147.43(16) ?
C10' C5' C6' O1' . . . . -33.75(18) ?
C4' C5' C6' O1' . . . . 92.67(18) ?
C1' O2' C7' O4' . . . . 178.48(17) ?
C1' O2' C7' C8' . . . . -7.1(2) ?
O4' C7' C8' C15' . . . . -22.4(3) ?
O2' C7' C8' C15' . . . . 163.40(16) ?
O4' C7' C8' C14' . . . . 85.9(2) ?
O2' C7' C8' C14' . . . . -88.37(19) ?
O4' C7' C8' C9' . . . . -150.20(18) ?
O2' C7' C8' C9' . . . . 35.6(2) ?
C7' C8' C9' C11' . . . . -134.01(16) ?
C15' C8' C9' C11' . . . . 98.59(17) ?
C14' C8' C9' C11' . . . . -12.5(2) ?
C7' C8' C9' C10' . . . . -7.7(2) ?
C15' C8' C9' C10' . . . . -135.12(15) ?
C14' C8' C9' C10' . . . . 113.84(16) ?
O2' C1' C10' C20' . . . . -49.3(2) ?
C2' C1' C10' C20' . . . . 71.7(2) ?
O2' C1' C10' C5' . . . . -163.28(14) ?
C2' C1' C10' C5' . . . . -42.3(2) ?
O2' C1' C10' C9' . . . . 70.76(17) ?
C2' C1' C10' C9' . . . . -168.20(15) ?
C6' C5' C10' C1' . . . . 159.79(15) ?
C4' C5' C10' C1' . . . . 36.3(2) ?
C6' C5' C10' C20' . . . . 38.96(17) ?
C4' C5' C10' C20' . . . . -84.50(18) ?
C6' C5' C10' C9' . . . . -78.50(17) ?
C4' C5' C10' C9' . . . . 158.05(15) ?
C11' C9' C10' C1' . . . . 83.32(18) ?
C8' C9' C10' C1' . . . . -41.29(18) ?
C11' C9' C10' C20' . . . . -154.39(15) ?
C8' C9' C10' C20' . . . . 81.00(18) ?
C11' C9' C10' C5' . . . . -41.7(2) ?
C8' C9' C10' C5' . . . . -166.34(15) ?
C10' C9' C11' C12' . . . . -170.93(15) ?
C8' C9' C11' C12' . . . . -46.0(2) ?
C9' C11' C12' C13' . . . . 46.8(2) ?
C11' C12' C13' C16' . . . . -97.08(18) ?
C11' C12' C13' C14' . . . . 13.1(2) ?
C16' C13' C14' C8' . . . . 47.58(17) ?
C12' C13' C14' C8' . . . . -68.75(17) ?
C7' C8' C14' C13' . . . . -163.99(15) ?
C15' C8' C14' C13' . . . . -48.65(16) ?
C9' C8' C14' C13' . . . . 69.34(17) ?
C7' C8' C15' O5' . . . . -93.50(18) ?
C14' C8' C15' O5' . . . . 154.24(14) ?
C9' C8' C15' O5' . . . . 36.5(2) ?
C7' C8' C15' C16' . . . . 142.94(15) ?
C14' C8' C15' C16' . . . . 30.68(17) ?
C9' C8' C15' C16' . . . . -87.02(17) ?
C14' C13' C16' C17' . . . . 147.5(2) ?
C12' C13' C16' C17' . . . . -96.8(2) ?
C14' C13' C16' C15' . . . . -28.65(19) ?
C12' C13' C16' C15' . . . . 86.99(18) ?
O5' C15' C16' C17' . . . . 60.7(3) ?
C8' C15' C16' C17' . . . . -177.91(19) ?
O5' C15' C16' C13' . . . . -123.06(17) ?
C8' C15' C16' C13' . . . . -1.6(2) ?
C6' O1' C20' O3' . . . . 137.92(15) ?
C6' O1' C20' C10' . . . . 10.58(19) ?
C1' C10' C20' O3' . . . . 86.5(2) ?
C5' C10' C20' O3' . . . . -152.74(16) ?
C9' C10' C20' O3' . . . . -31.9(2) ?
C1' C10' C20' O1' . . . . -151.57(15) ?
C5' C10' C20' O1' . . . . -30.85(17) ?
C9' C10' C20' O1' . . . . 90.02(17) ?
